data_1536287
loop_
_publ_author_name
'Juergens, B.'
'Irran, E.'
'Schnick, W.'

_publ_section_title
;
 Synthesis and characterization of the rare-earth dicyanamides Ln (N (C
 N)2)3 with Ln = La, Ce, Pr, Nd, Sm, and Eu
;
_journal_name_full 'Journal of Solid State Chemistry'
_journal_page_first 72
_journal_page_last 78
_journal_volume 178
_journal_year 2005
_chemical_formula_sum 'C6 N9 Sm'
_chemical_name_systematic 'Sm (N (C N)2)3'
_space_group_IT_number 63
_symmetry_space_group_name_Hall '-C 2c 2'
_symmetry_space_group_name_H-M 'C m c m'
_cell_angle_alpha 90
_cell_angle_beta 90
_cell_angle_gamma 90
_cell_formula_units_Z 4
_cell_length_a 7.813
_cell_length_b 11.3864
_cell_length_c 10.1204
_cell_volume 900.330
_citation_journal_id_ASTM JSSCBI
_cod_data_source_file Juergens_JSSCBI_2005_887.cif
_cod_data_source_block C6N9Sm1
_cod_original_cell_volume 900.3305
_cod_original_formula_sum 'C6 N9 Sm1'
_cod_database_code 1536287

loop_
_symmetry_equiv_pos_as_xyz
x,y,z
-x,-y,z+1/2
x,-y,-z
-x,y,-z+1/2
-x,-y,-z
x,y,-z-1/2
-x,y,z
x,-y,z-1/2
x+1/2,y+1/2,z
-x+1/2,-y+1/2,z+1/2
x+1/2,-y+1/2,-z
-x+1/2,y+1/2,-z+1/2
-x+1/2,-y+1/2,-z
x+1/2,y+1/2,-z-1/2
-x+1/2,y+1/2,z
x+1/2,-y+1/2,z-1/2

loop_
_atom_site_label
_atom_site_type_symbol
_atom_site_fract_x
_atom_site_fract_y
_atom_site_fract_z
_atom_site_occupancy
_atom_site_U_iso_or_equiv
N1 N-3 0 0.5123 0.25 1 0.0
N2 N-3 0.2668 0.6284 0.25 1 0.0
C2 C+4 0.1353 0.1395 0.5496 1 0.0
C1 C+4 0.1278 0.5877 0.25 1 0.0
N3 N-3 0 0.1665 0.4742 1 0.0
Sm1 Sm+3 0 0.28727 0.25 1 0.0
N4 N-3 0.2757 0.1375 0.5949 1 0.0
